data_7021409
loop_
_publ_author_name
'Song, Xiao-Jiao'
'Zhang, Zai-Chao'
'Xu, Yong-Lu'
'Wang, Jun'
'Zhou, Hong-Bo'
'Song, You'

_publ_section_title
;
 Assembling 1D magnetic chain based on octacyanotungstate(v) and [Cu2L2Ln]
 sub-building units (Ln = Eu, Gd, Tb and Dy).
;
_journal_issue 26
_journal_name_full 'Dalton transactions (Cambridge, England : 2003)'
_journal_page_first 9505
_journal_page_last 9512
_journal_paper_doi 10.1039/c3dt50173f
_journal_volume 42
_journal_year 2013
_chemical_formula_sum 'C71 H80 Cu4 Gd2 N20 O31 W2'
_chemical_formula_weight 2645.91
_chemical_name_systematic
;
?
;
_space_group_IT_number 2
_symmetry_cell_setting triclinic
_symmetry_space_group_name_Hall '-P 1'
_symmetry_space_group_name_H-M 'P -1'
_atom_sites_solution_hydrogens geom
_atom_sites_solution_primary direct
_atom_sites_solution_secondary difmap
_audit_creation_method SHELXL-97
_cell_angle_alpha 95.901(2)
_cell_angle_beta 98.437(2)
_cell_angle_gamma 104.623(2)
_cell_formula_units_Z 1
_cell_length_a 9.8007(14)
_cell_length_b 12.9131(18)
_cell_length_c 17.873(3)
_cell_measurement_reflns_used 2181
_cell_measurement_temperature 173(2)
_cell_measurement_theta_max 24.91
_cell_measurement_theta_min 2.32
_cell_volume 2141.8(6)
_computing_cell_refinement 'SAINT (Bruker, 2005)'
_computing_data_collection 'APEX2 (Bruker, 2005)'
_computing_data_reduction SAINT
_computing_molecular_graphics SHELXTL
_computing_publication_material SHELXTL
_computing_structure_refinement 'SHELXL-97 (Sheldrick, 1997)'
_computing_structure_solution 'SHELXS-97 (Sheldrick, 1990)'
_diffrn_ambient_temperature 173(2)
_diffrn_measured_fraction_theta_full 0.988
_diffrn_measured_fraction_theta_max 0.988
_diffrn_measurement_device_type 'Bruker Apex2 CCD'
_diffrn_measurement_method '\w scans'
_diffrn_radiation_monochromator graphite
_diffrn_radiation_source 'fine-focus sealed tube'
_diffrn_radiation_type MoK\a
_diffrn_radiation_wavelength 0.71073
_diffrn_reflns_av_R_equivalents 0.0343
_diffrn_reflns_av_unetI/netI 0.0527
_diffrn_reflns_limit_h_max 10
_diffrn_reflns_limit_h_min -11
_diffrn_reflns_limit_k_max 15
_diffrn_reflns_limit_k_min -15
_diffrn_reflns_limit_l_max 21
_diffrn_reflns_limit_l_min -21
_diffrn_reflns_number 15272
_diffrn_reflns_theta_full 25.02
_diffrn_reflns_theta_max 25.02
_diffrn_reflns_theta_min 1.16
_exptl_absorpt_coefficient_mu 5.266
_exptl_absorpt_correction_T_max 0.5476
_exptl_absorpt_correction_T_min 0.4862
_exptl_absorpt_correction_type multi-scan
_exptl_absorpt_process_details '(SADABS; Sheldrick, 2003)'
_exptl_crystal_colour brown
_exptl_crystal_density_diffrn 2.051
_exptl_crystal_density_method 'not measured'
_exptl_crystal_description block
_exptl_crystal_F_000 1286
_exptl_crystal_size_max 0.16
_exptl_crystal_size_mid 0.13
_exptl_crystal_size_min 0.13
_refine_diff_density_max 1.463
_refine_diff_density_min -1.389
_refine_diff_density_rms 0.165
_refine_ls_extinction_method none
_refine_ls_goodness_of_fit_ref 1.060
_refine_ls_hydrogen_treatment mixed
_refine_ls_matrix_type full
_refine_ls_number_parameters 616
_refine_ls_number_reflns 7482
_refine_ls_number_restraints 93
_refine_ls_restrained_S_all 1.099
_refine_ls_R_factor_all 0.0491
_refine_ls_R_factor_gt 0.0379
_refine_ls_shift/su_max 0.008
_refine_ls_shift/su_mean 0.000
_refine_ls_structure_factor_coef Fsqd
_refine_ls_weighting_details 'calc w=1/[\s^2^(Fo^2^)+(0.0571P)^2^+3.6159P] where P=(Fo^2^+2Fc^2^)/3'
_refine_ls_weighting_scheme calc
_refine_ls_wR_factor_gt 0.1011
_refine_ls_wR_factor_ref 0.1091
_reflns_number_gt 6121
_reflns_number_total 7482
_reflns_threshold_expression >2sigma(I)
_cod_data_source_file c3dt50173f.txt
_cod_data_source_block 2
_cod_depositor_comments
;
The following automatic conversions were performed:

'_symmetry_cell_setting' value 'Triclinic' changed to 'triclinic'
according to /home/saulius/struct/CIF-dictionaries/cif_core.dic
dictionary named 'cif_core.dic' version 2.4.2 from 2011-04-26.

Automatic conversion script
Id: cif_fix_values 1891 2012-01-12 08:04:46Z andrius 
;
_cod_original_cell_volume 2141.8(5)
_cod_original_sg_symbol_H-M P-1
_cod_database_code 7021409

loop_
_symmetry_equiv_pos_as_xyz
'x, y, z'
'-x, -y, -z'

loop_
_atom_site_label
_atom_site_type_symbol
_atom_site_fract_x
_atom_site_fract_y
_atom_site_fract_z
_atom_site_U_iso_or_equiv
_atom_site_adp_type
_atom_site_occupancy
_atom_site_symmetry_multiplicity
_atom_site_calc_flag
_atom_site_refinement_flags
_atom_site_disorder_assembly
_atom_site_disorder_group
W1 W 0.955465(19) 1.254953(14) 0.239121(10) 0.02490(5) Uani 1 1 d . . .
Cu1 Cu 0.96648(6) 0.86614(4) 0.29638(3) 0.02512(14) Uani 1 1 d . . .
Cu2 Cu 0.18221(6) 0.68026(5) 0.23439(3) 0.02760(15) Uani 1 1 d . . .
Gd1 Gd 0.58098(2) 0.727098(17) 0.259264(12) 0.02225(6) Uani 1 1 d . . .
N1 N 0.9535(4) 1.0422(3) 0.3278(2) 0.0317(11) Uani 1 1 d . . .
N2 N 0.7398(5) 1.3016(5) 0.3563(3) 0.0798(18) Uani 1 1 d . . .
N3 N 0.7553(5) 1.3864(4) 0.1433(3) 0.0532(14) Uani 1 1 d . . .
N4 N 1.1485(5) 1.3796(4) 0.4071(2) 0.0442(13) Uani 1 1 d . . .
N5 N 1.1648(4) 1.4801(3) 0.2002(2) 0.0366(12) Uani 1 1 d . . .
N6 N 1.2719(4) 1.2060(4) 0.2439(2) 0.0421(13) Uani 1 1 d . . .
N7 N 0.9694(5) 1.1564(4) 0.0622(2) 0.0509(15) Uani 1 1 d . . .
N8 N 0.6495(5) 1.0674(4) 0.1775(3) 0.0665(16) Uani 1 1 d . . .
C1 C 0.9517(5) 1.1158(4) 0.2980(3) 0.0293(13) Uani 1 1 d . . .
C2 C 0.8150(5) 1.2860(5) 0.3171(3) 0.0483(16) Uani 1 1 d . . .
C3 C 0.8233(5) 1.3406(4) 0.1771(3) 0.0354(14) Uani 1 1 d . . .
C4 C 1.0822(5) 1.3376(4) 0.3484(3) 0.0307(12) Uani 1 1 d . . .
C5 C 1.0933(5) 1.4011(4) 0.2126(2) 0.0267(12) Uani 1 1 d . . .
C6 C 1.1630(5) 1.2223(4) 0.2417(3) 0.0306(13) Uani 1 1 d . . .
C7 C 0.9637(5) 1.1924(4) 0.1230(3) 0.0318(13) Uani 1 1 d . . .
C8 C 0.7517(5) 1.1337(4) 0.1962(3) 0.0463(15) Uani 1 1 d . . .
C9 C -0.0593(5) 0.5758(4) 0.4011(3) 0.0401(14) Uani 1 1 d . . .
H9A H -0.1476 0.5809 0.3698 0.060 Uiso 1 1 calc R . .
H9B H -0.0479 0.6148 0.4526 0.060 Uiso 1 1 calc R . .
H9C H -0.0644 0.4997 0.4041 0.060 Uiso 1 1 calc R . .
C10 C 0.0661(5) 0.6248(4) 0.3654(3) 0.0342(13) Uani 1 1 d . . .
C11 C 0.2045(5) 0.6510(5) 0.4094(3) 0.0435(15) Uani 1 1 d . A .
H11 H 0.2113 0.6371 0.4608 0.052 Uiso 1 1 calc R . .
C12 C 0.3330(5) 0.6953(4) 0.3853(3) 0.0353(13) Uani 1 1 d . . .
C13 C 0.4679(5) 0.7338(5) 0.4423(3) 0.0420(15) Uani 1 1 d . A .
C14 C 0.4700(6) 0.7401(6) 0.5199(3) 0.071(2) Uani 1 1 d . . .
H14 H 0.3831 0.7178 0.5388 0.085 Uiso 1 1 calc R A .
C15 C 0.5969(6) 0.7783(7) 0.5696(3) 0.072(2) Uani 1 1 d . A .
H15 H 0.5995 0.7837 0.6233 0.087 Uiso 1 1 calc R . .
C16 C 0.7193(5) 0.8085(5) 0.5411(3) 0.0436(16) Uani 1 1 d . . .
H16 H 0.8088 0.8370 0.5747 0.052 Uiso 1 1 calc R A .
C17 C 0.7130(5) 0.7974(4) 0.4615(2) 0.0279(12) Uani 1 1 d . A .
C18 C 0.8447(5) 0.8237(3) 0.4261(2) 0.0197(11) Uani 1 1 d . . .
C19 C 0.9771(5) 0.8630(3) 0.4717(2) 0.0242(12) Uani 1 1 d . A .
H19 H 0.9785 0.8745 0.5252 0.029 Uiso 1 1 calc R . .
C20 C 1.1107(5) 0.8882(3) 0.4485(2) 0.0260(12) Uani 1 1 d . . .
C21 C 1.2435(5) 0.9171(4) 0.5092(3) 0.0401(16) Uani 1 1 d . A .
H21A H 1.2479 0.8543 0.5349 0.060 Uiso 1 1 calc R . .
H21B H 1.2407 0.9772 0.5466 0.060 Uiso 1 1 calc R . .
H21C H 1.3284 0.9388 0.4855 0.060 Uiso 1 1 calc R . .
C22 C -0.0936(5) 0.6158(4) 0.0241(3) 0.0389(15) Uani 1 1 d . . .
H22A H -0.1604 0.5567 0.0413 0.058 Uiso 1 1 calc R . .
H22B H -0.0714 0.5897 -0.0249 0.058 Uiso 1 1 calc R . .
H22C H -0.1375 0.6754 0.0179 0.058 Uiso 1 1 calc RD . .
C23 C 0.0418(5) 0.6550(4) 0.0824(3) 0.0282(12) Uani 1 1 d . . .
C24 C 0.1740(5) 0.6871(4) 0.0581(3) 0.0269(12) Uani 1 1 d . A .
H24 H 0.1729 0.6782 0.0046 0.032 Uiso 1 1 calc R . .
C25 C 0.3055(5) 0.7306(3) 0.1054(2) 0.0240(12) Uani 1 1 d . . .
C26 C 0.4339(5) 0.7798(5) 0.0725(3) 0.0429(13) Uani 1 1 d U A .
C27 C 0.4207(6) 0.8178(5) 0.0027(3) 0.0608(12) Uani 1 1 d U . .
H27 H 0.3290 0.8099 -0.0270 0.073 Uiso 1 1 calc R A .
C28 C 0.5435(7) 0.8669(6) -0.0223(4) 0.0753(13) Uani 1 1 d U A .
H28 H 0.5383 0.8937 -0.0699 0.090 Uiso 1 1 calc R . .
C29 C 0.6762(7) 0.8772(6) 0.0232(3) 0.0717(13) Uani 1 1 d U . .
H29 H 0.7624 0.9093 0.0062 0.086 Uiso 1 1 calc R A .
C30 C 0.6810(6) 0.8404(5) 0.0928(3) 0.0530(14) Uani 1 1 d U A .
C31 C 0.8183(5) 0.8595(4) 0.1462(2) 0.0303(13) Uani 1 1 d . . .
C32 C 0.9442(5) 0.9009(4) 0.1217(2) 0.0278(12) Uani 1 1 d . A .
H32 H 0.9379 0.9190 0.0713 0.033 Uiso 1 1 calc R . .
C33 C 1.0844(5) 0.9192(3) 0.1658(3) 0.0265(12) Uani 1 1 d . . .
C34 C 1.2106(5) 0.9663(4) 0.1298(2) 0.0289(12) Uani 1 1 d . A .
H34A H 1.2273 1.0449 0.1343 0.043 Uiso 1 1 calc R . .
H34B H 1.1911 0.9352 0.0757 0.043 Uiso 1 1 calc R . .
H34C H 1.2957 0.9494 0.1559 0.043 Uiso 1 1 calc R . .
N9 N 0.5880(4) 0.7627(3) 0.4123(2) 0.0268(10) Uani 1 1 d . A .
N10 N 0.5621(4) 0.7928(3) 0.1184(2) 0.0252(10) Uani 1 1 d . A .
O1 O 0.0396(3) 0.6414(3) 0.29628(18) 0.0359(9) Uani 1 1 d . . .
O2 O 0.3460(3) 0.7086(3) 0.31506(16) 0.0300(9) Uani 1 1 d . A .
O3 O 0.8194(3) 0.8017(2) 0.35180(15) 0.0219(8) Uani 1 1 d . A .
O4 O 1.1255(3) 0.8847(3) 0.37936(17) 0.0321(9) Uani 1 1 d . A .
O5 O 0.0256(3) 0.6586(3) 0.15161(18) 0.0297(9) Uani 1 1 d . . .
O6 O 0.3292(3) 0.7368(2) 0.17858(16) 0.0242(8) Uani 1 1 d . A .
O7 O 0.8045(3) 0.8346(3) 0.21425(16) 0.0316(9) Uani 1 1 d . A .
O8 O 1.1106(3) 0.9012(3) 0.23419(17) 0.0319(9) Uani 1 1 d . A .
O9 O 0.4417(3) 0.5678(3) 0.17081(18) 0.0322(9) Uani 1 1 d . A .
H9D H 0.3703 0.5310 0.1909 0.048 Uiso 1 1 d RD . .
H9E H 0.4966 0.5253 0.1605 0.048 Uiso 1 1 d R . .
O10 O 0.5614(4) 0.5697(3) 0.32334(19) 0.0407(10) Uani 1 1 d . A .
H10A H 0.5115 0.5117 0.2918 0.061 Uiso 1 1 d RD . .
H10B H 0.5184 0.5767 0.3625 0.061 Uiso 1 1 d R . .
O11 O 0.7336(3) 0.6172(3) 0.2083(2) 0.0441(11) Uani 1 1 d . A .
H11A H 0.8191 0.6440 0.1961 0.066 Uiso 1 1 d R . .
H11B H 0.7107 0.5454 0.1996 0.066 Uiso 1 1 d R . .
O12 O 0.5797(3) 0.9125(2) 0.28266(18) 0.0322(9) Uani 0.50 1 d P A 1
O17 O 0.3945(7) 1.0076(6) 0.3302(4) 0.056(3) Uani 0.50 1 d PD B 1
H17A H 0.3667(14) 0.986(5) 0.2790(7) 0.067 Uiso 0.50 1 d PD C 1
H17B H 0.3067(13) 0.983(5) 0.3419(7) 0.067 Uiso 0.50 1 d PD D 1
O12' O 0.5797(3) 0.9125(2) 0.28266(18) 0.0322(9) Uani 0.50 1 d PD A 2
C35 C 0.4839(11) 0.9645(8) 0.3212(6) 0.058(4) Uani 0.50 1 d PD A 2
H35A H 0.5135 1.0427 0.3205 0.087 Uiso 0.50 1 calc PR A 2
H35B H 0.4906 0.9503 0.3743 0.087 Uiso 0.50 1 calc PR A 2
H35C H 0.3848 0.9346 0.2942 0.087 Uiso 0.50 1 calc PR A 2
O13 O 0.6269(5) 0.5191(4) 0.4655(2) 0.0930(16) Uani 1 1 d DU . .
H13B H 0.7119(12) 0.5084(14) 0.4755(11) 0.112 Uiso 1 1 d D . .
H13A H 0.6307(15) 0.5731(13) 0.5002(10) 0.112 Uiso 1 1 d D . .
O15 O 0.5204(5) 0.3785(4) 0.2422(3) 0.0844(16) Uani 1 1 d U . .
H15A H 0.4417 0.3297 0.2484 0.101 Uiso 1 1 d RD . .
H15B H 0.5945 0.3612 0.2619 0.101 Uiso 1 1 d R . .
O16 O 0.5114(8) 0.4480(6) 0.0607(4) 0.159(3) Uani 1 1 d DU . .
H16A H 0.5959 0.4582 0.0679 0.191 Uiso 1 1 d R . .
C36 C 0.4259(13) 0.3431(11) 0.0756(7) 0.278(5) Uani 1 1 d DU . .
H36A H 0.3239 0.3401 0.0650 0.417 Uiso 1 1 calc R . .
H36B H 0.4535 0.3353 0.1292 0.417 Uiso 1 1 calc RD . .
H36C H 0.4436 0.2844 0.0425 0.417 Uiso 1 1 calc R . .

loop_
_atom_site_aniso_label
_atom_site_aniso_U_11
_atom_site_aniso_U_22
_atom_site_aniso_U_33
_atom_site_aniso_U_23
_atom_site_aniso_U_13
_atom_site_aniso_U_12
W1 0.01533(9) 0.03530(9) 0.02208(9) 0.01374(7) 0.00067(7) 0.00103(7)
Cu1 0.0174(3) 0.0352(3) 0.0173(2) 0.0073(2) 0.0009(2) -0.0030(2)
Cu2 0.0156(3) 0.0465(3) 0.0223(3) 0.0076(2) 0.0033(2) 0.0106(2)
Gd1 0.02096(11) 0.02506(10) 0.02064(11) 0.00570(8) 0.00496(9) 0.00447(9)
N1 0.027(2) 0.036(2) 0.024(2) 0.0080(17) -0.0027(17) -0.0037(18)
N2 0.047(3) 0.154(5) 0.069(3) 0.061(3) 0.035(2) 0.051(3)
N3 0.033(2) 0.071(3) 0.061(3) 0.040(2) 0.007(2) 0.013(2)
N4 0.045(2) 0.063(3) 0.027(2) -0.003(2) -0.002(2) 0.028(2)
N5 0.029(2) 0.037(2) 0.041(2) 0.0077(18) 0.0090(18) 0.0019(18)
N6 0.028(2) 0.060(3) 0.034(2) -0.005(2) 0.0004(19) 0.013(2)
N7 0.063(3) 0.052(3) 0.024(2) 0.001(2) -0.006(2) 0.001(2)
N8 0.038(3) 0.073(3) 0.074(3) 0.051(2) -0.015(2) -0.014(2)
C1 0.018(2) 0.042(3) 0.024(2) 0.010(2) -0.0011(19) 0.002(2)
C2 0.023(2) 0.088(3) 0.047(3) 0.041(3) 0.011(2) 0.022(2)
C3 0.024(2) 0.043(3) 0.035(3) 0.015(2) 0.004(2) 0.001(2)
C4 0.027(2) 0.046(2) 0.028(2) 0.015(2) 0.0084(19) 0.019(2)
C5 0.020(2) 0.044(3) 0.014(2) 0.0055(19) 0.0027(17) 0.005(2)
C6 0.032(3) 0.036(2) 0.017(2) -0.0006(19) -0.001(2) 0.001(2)
C7 0.028(3) 0.031(2) 0.026(2) 0.011(2) -0.007(2) -0.006(2)
C8 0.025(3) 0.054(3) 0.049(3) 0.037(2) -0.008(2) -0.013(2)
C9 0.033(3) 0.056(3) 0.043(3) 0.017(2) 0.018(2) 0.023(2)
C10 0.029(2) 0.048(3) 0.030(3) 0.010(2) 0.009(2) 0.016(2)
C11 0.034(3) 0.080(3) 0.029(3) 0.020(2) 0.013(2) 0.028(2)
C12 0.020(2) 0.064(3) 0.032(3) 0.014(2) 0.0063(19) 0.026(2)
C13 0.021(2) 0.087(4) 0.025(2) 0.012(2) 0.008(2) 0.022(2)
C14 0.033(3) 0.171(6) 0.022(3) 0.025(3) 0.016(2) 0.045(3)
C15 0.041(3) 0.175(6) 0.014(2) 0.020(3) 0.010(2) 0.050(4)
C16 0.029(3) 0.084(4) 0.018(2) 0.002(2) -0.004(2) 0.023(3)
C17 0.028(2) 0.040(2) 0.021(2) 0.0056(19) 0.0042(19) 0.0190(19)
C18 0.023(2) 0.0220(19) 0.0131(19) 0.0041(16) 0.0001(17) 0.0065(17)
C19 0.029(2) 0.029(2) 0.012(2) -0.0019(17) 0.0004(18) 0.0071(19)
C20 0.030(2) 0.022(2) 0.023(2) 0.0036(18) 0.0003(19) 0.0033(19)
C21 0.034(3) 0.044(3) 0.029(3) 0.003(2) -0.003(2) -0.005(2)
C22 0.027(3) 0.048(3) 0.033(3) 0.004(2) -0.005(2) 0.001(2)
C23 0.024(2) 0.031(2) 0.030(2) 0.0118(19) 0.0007(19) 0.0086(19)
C24 0.019(2) 0.035(2) 0.026(2) 0.0073(19) 0.0013(19) 0.0066(19)
C25 0.024(2) 0.028(2) 0.019(2) 0.0035(18) 0.0018(18) 0.0070(18)
C26 0.020(2) 0.073(2) 0.028(2) 0.0211(19) -0.0015(18) -0.004(2)
C27 0.0351(19) 0.094(2) 0.0389(18) 0.0324(18) -0.0073(17) -0.0094(19)
C28 0.050(2) 0.113(2) 0.0456(19) 0.0409(19) -0.0044(18) -0.014(2)
C29 0.046(2) 0.109(2) 0.0432(19) 0.0400(18) -0.0023(18) -0.014(2)
C30 0.034(2) 0.086(2) 0.032(2) 0.0344(19) 0.0012(18) -0.005(2)
C31 0.026(2) 0.041(2) 0.019(2) 0.0106(19) 0.0022(19) -0.001(2)
C32 0.028(2) 0.034(2) 0.020(2) 0.0091(18) 0.0069(19) 0.003(2)
C33 0.028(2) 0.026(2) 0.027(2) 0.0040(18) 0.0119(19) 0.0050(19)
C34 0.026(2) 0.036(2) 0.025(2) 0.0076(19) 0.0137(19) 0.002(2)
N9 0.030(2) 0.0363(19) 0.0178(18) 0.0048(15) 0.0026(16) 0.0169(16)
N10 0.0190(18) 0.0344(19) 0.0166(17) 0.0059(15) 0.0020(15) -0.0031(16)
O1 0.0199(15) 0.062(2) 0.0310(17) 0.0068(16) 0.0118(13) 0.0158(15)
O2 0.0203(15) 0.0548(19) 0.0183(15) 0.0105(14) 0.0039(12) 0.0142(14)
O3 0.0216(15) 0.0280(15) 0.0109(14) 0.0023(12) -0.0013(12) 0.0000(12)
O4 0.0200(16) 0.0490(18) 0.0218(16) 0.0127(14) -0.0020(13) -0.0001(14)
O5 0.0165(15) 0.0414(17) 0.0329(17) 0.0090(14) 0.0025(13) 0.0109(13)
O6 0.0173(14) 0.0359(15) 0.0198(15) 0.0103(12) 0.0035(12) 0.0056(13)
O7 0.0219(16) 0.0483(18) 0.0197(15) 0.0150(14) 0.0041(13) -0.0036(15)
O8 0.0247(16) 0.0449(18) 0.0231(16) 0.0107(14) 0.0067(13) 0.0007(15)
O9 0.0201(16) 0.0338(17) 0.0403(19) 0.0000(15) 0.0047(14) 0.0054(14)
O10 0.044(2) 0.0388(18) 0.0387(19) 0.0126(15) 0.0047(16) 0.0079(16)
O11 0.0204(17) 0.047(2) 0.059(2) -0.0118(18) 0.0078(17) 0.0072(15)
O12 0.0374(18) 0.0248(15) 0.0351(18) 0.0033(14) 0.0124(15) 0.0066(14)
O17 0.022(3) 0.056(4) 0.088(6) -0.017(4) 0.016(4) 0.016(3)
O12' 0.0374(18) 0.0248(15) 0.0351(18) 0.0033(14) 0.0124(15) 0.0066(14)
C35 0.054(7) 0.047(6) 0.047(7) 0.016(5) -0.019(6) -0.022(6)
O13 0.058(3) 0.122(3) 0.071(2) 0.068(2) -0.021(2) -0.029(2)
O15 0.062(2) 0.055(2) 0.147(4) 0.013(3) 0.047(3) 0.020(2)
O16 0.131(4) 0.154(4) 0.191(5) -0.038(4) 0.036(4) 0.058(4)
C36 0.271(7) 0.279(7) 0.278(7) 0.022(6) 0.040(6) 0.076(5)

loop_
_atom_type_symbol
_atom_type_description
_atom_type_scat_dispersion_real
_atom_type_scat_dispersion_imag
_atom_type_scat_source
C C 0.0033 0.0016 'International Tables Vol C Tables 4.2.6.8 and 6.1.1.4'
H H 0.0000 0.0000 'International Tables Vol C Tables 4.2.6.8 and 6.1.1.4'
N N 0.0061 0.0033 'International Tables Vol C Tables 4.2.6.8 and 6.1.1.4'
O O 0.0106 0.0060 'International Tables Vol C Tables 4.2.6.8 and 6.1.1.4'
Cu Cu 0.3201 1.2651 'International Tables Vol C Tables 4.2.6.8 and 6.1.1.4'
Gd Gd -0.1653 3.9035 'International Tables Vol C Tables 4.2.6.8 and 6.1.1.4'
W W -0.8490 6.8722 'International Tables Vol C Tables 4.2.6.8 and 6.1.1.4'

loop_
_geom_angle_atom_site_label_1
_geom_angle_atom_site_label_2
_geom_angle_atom_site_label_3
_geom_angle
C3 W1 C4 116.90(19)
C3 W1 C5 71.33(18)
C4 W1 C5 75.41(17)
C3 W1 C1 144.33(17)
C4 W1 C1 81.06(17)
C5 W1 C1 144.21(17)
C3 W1 C7 80.46(19)
C4 W1 C7 144.84(18)
C5 W1 C7 82.85(16)
C1 W1 C7 102.58(18)
C3 W1 C2 76.1(2)
C4 W1 C2 70.23(18)
C5 W1 C2 113.3(2)
C1 W1 C2 82.6(2)
C7 W1 C2 144.77(18)
C3 W1 C6 139.41(18)
C4 W1 C6 74.73(18)
C5 W1 C6 75.17(18)
C1 W1 C6 72.83(18)
C7 W1 C6 73.17(18)
C2 W1 C6 139.72(18)
C3 W1 C8 75.40(19)
C4 W1 C8 138.03(19)
C5 W1 C8 141.91(18)
C1 W1 C8 71.61(18)
C7 W1 C8 73.75(19)
C2 W1 C8 75.1(2)
C6 W1 C8 123.7(2)
O8 Cu1 O7 96.24(13)
O8 Cu1 O3 168.73(14)
O7 Cu1 O3 81.84(12)
O8 Cu1 O4 85.31(13)
O7 Cu1 O4 175.10(14)
O3 Cu1 O4 95.73(12)
O8 Cu1 N1 96.12(14)
O7 Cu1 N1 92.32(14)
O3 Cu1 N1 95.05(14)
O4 Cu1 N1 92.14(14)
O6 Cu2 O1 172.99(14)
O6 Cu2 O5 96.04(13)
O1 Cu2 O5 85.97(14)
O6 Cu2 O2 81.05(12)
O1 Cu2 O2 96.75(13)
O5 Cu2 O2 176.71(14)
O12 Gd1 O10 140.54(12)
O12 Gd1 O9 136.34(11)
O10 Gd1 O9 70.75(11)
O12 Gd1 O11 138.82(11)
O10 Gd1 O11 71.18(13)
O9 Gd1 O11 67.29(11)
O12 Gd1 O3 80.84(10)
O10 Gd1 O3 84.24(10)
O9 Gd1 O3 141.74(11)
O11 Gd1 O3 77.59(10)
O12 Gd1 O7 74.48(11)
O10 Gd1 O7 126.61(12)
O9 Gd1 O7 114.25(10)
O11 Gd1 O7 64.36(11)
O3 Gd1 O7 59.14(9)
O12 Gd1 O2 79.16(11)
O10 Gd1 O2 75.96(12)
O9 Gd1 O2 84.40(10)
O11 Gd1 O2 142.02(11)
O3 Gd1 O2 117.75(9)
O7 Gd1 O2 153.61(11)
O12 Gd1 O6 74.63(10)
O10 Gd1 O6 113.77(10)
O9 Gd1 O6 62.74(10)
O11 Gd1 O6 123.01(10)
O3 Gd1 O6 155.39(9)
O7 Gd1 O6 114.56(9)
O2 Gd1 O6 55.84(9)
O12 Gd1 N9 76.53(11)
O10 Gd1 N9 64.46(11)
O9 Gd1 N9 126.93(11)
O11 Gd1 N9 119.39(12)
O3 Gd1 N9 59.35(10)
O7 Gd1 N9 114.73(10)
O2 Gd1 N9 58.81(10)
O6 Gd1 N9 111.83(10)
O12 Gd1 N10 75.06(11)
O10 Gd1 N10 143.32(11)
O9 Gd1 N10 74.76(11)
O11 Gd1 N10 84.43(12)
O3 Gd1 N10 117.46(9)
O7 Gd1 N10 59.03(10)
O2 Gd1 N10 112.92(11)
O6 Gd1 N10 57.89(10)
N9 Gd1 N10 151.50(12)
C1 N1 Cu1 137.9(4)
N1 C1 W1 177.7(5)
N2 C2 W1 178.6(5)
N3 C3 W1 178.6(5)
N4 C4 W1 178.7(4)
N5 C5 W1 178.0(4)
N6 C6 W1 179.2(4)
N7 C7 W1 177.8(5)
N8 C8 W1 175.5(5)
C10 C9 H9A 109.5
C10 C9 H9B 109.5
H9A C9 H9B 109.5
C10 C9 H9C 109.5
H9A C9 H9C 109.5
H9B C9 H9C 109.5
O1 C10 C11 123.9(5)
O1 C10 C9 117.2(4)
C11 C10 C9 118.9(4)
C12 C11 C10 126.6(5)
C12 C11 H11 116.7
C10 C11 H11 116.7
O2 C12 C11 125.1(4)
O2 C12 C13 115.3(4)
C11 C12 C13 119.5(4)
N9 C13 C14 122.6(4)
N9 C13 C12 114.8(4)
C14 C13 C12 122.5(5)
C15 C14 C13 119.9(5)
C15 C14 H14 120.0
C13 C14 H14 120.0
C16 C15 C14 118.7(5)
C16 C15 H15 120.7
C14 C15 H15 120.7
C15 C16 C17 119.6(4)
C15 C16 H16 120.2
C17 C16 H16 120.2
N9 C17 C16 121.9(4)
N9 C17 C18 115.7(4)
C16 C17 C18 122.4(4)
O3 C18 C19 126.0(4)
O3 C18 C17 114.0(3)
C19 C18 C17 120.0(4)
C18 C19 C20 127.5(4)
C18 C19 H19 116.3
C20 C19 H19 116.3
O4 C20 C19 123.5(4)
O4 C20 C21 118.3(4)
C19 C20 C21 118.2(4)
C20 C21 H21A 109.5
C20 C21 H21B 109.5
H21A C21 H21B 109.5
C20 C21 H21C 109.5
H21A C21 H21C 109.5
H21B C21 H21C 109.5
C23 C22 H22A 109.5
C23 C22 H22B 109.5
H22A C22 H22B 109.5
C23 C22 H22C 109.5
H22A C22 H22C 109.5
H22B C22 H22C 109.5
O5 C23 C24 124.9(4)
O5 C23 C22 115.6(4)
C24 C23 C22 119.6(4)
C25 C24 C23 125.6(4)
C25 C24 H24 117.2
C23 C24 H24 117.2
O6 C25 C24 125.6(4)
O6 C25 C26 114.3(4)
C24 C25 C26 120.0(4)
N10 C26 C27 123.1(5)
N10 C26 C25 115.3(4)
C27 C26 C25 121.4(5)
C28 C27 C26 118.2(5)
C28 C27 H27 120.9
C26 C27 H27 120.9
C27 C28 C29 119.2(6)
C27 C28 H28 120.4
C29 C28 H28 120.4
C30 C29 C28 119.4(6)
C30 C29 H29 120.3
C28 C29 H29 120.3
N10 C30 C29 122.3(5)
N10 C30 C31 116.3(4)
C29 C30 C31 121.2(5)
O7 C31 C32 126.5(4)
O7 C31 C30 114.3(4)
C32 C31 C30 119.2(4)
C31 C32 C33 125.2(4)
C31 C32 H32 117.4
C33 C32 H32 117.4
O8 C33 C32 125.0(4)
O8 C33 C34 117.1(4)
C32 C33 C34 117.9(4)
C33 C34 H34A 109.5
C33 C34 H34B 109.5
H34A C34 H34B 109.5
C33 C34 H34C 109.5
H34A C34 H34C 109.5
H34B C34 H34C 109.5
C17 N9 C13 117.2(4)
C17 N9 Gd1 121.0(3)
C13 N9 Gd1 121.3(3)
C30 N10 C26 117.7(4)
C30 N10 Gd1 120.4(3)
C26 N10 Gd1 121.9(3)
C10 O1 Cu2 124.2(3)
C12 O2 Cu2 122.1(3)
C12 O2 Gd1 125.4(3)
Cu2 O2 Gd1 110.85(13)
C18 O3 Cu1 118.7(2)
C18 O3 Gd1 129.7(3)
Cu1 O3 Gd1 109.37(11)
C20 O4 Cu1 122.7(3)
C23 O5 Cu2 122.6(3)
C25 O6 Cu2 122.4(3)
C25 O6 Gd1 122.9(3)
Cu2 O6 Gd1 107.46(12)
C31 O7 Cu1 121.8(3)
C31 O7 Gd1 128.8(3)
Cu1 O7 Gd1 109.15(13)
C33 O8 Cu1 123.5(3)
Gd1 O9 H9D 110.3
Gd1 O9 H9E 110.1
H9D O9 H9E 108.7
Gd1 O10 H10A 109.9
Gd1 O10 H10B 109.7
H10A O10 H10B 109.1
Gd1 O11 H11A 125.4
Gd1 O11 H11B 125.2
H11A O11 H11B 109.4
H17A O17 H17B 95.6(14)
H17A C35 H35A 75.6
H17A C35 H35B 124.7
H35A C35 H35B 109.5
H17A C35 H35C 33.9
H35A C35 H35C 109.5
H35B C35 H35C 109.5
H13B O13 H13A 103.7(12)
H15A O15 H15B 109.6
C36 O16 H16A 116.8
O16 C36 H36A 109.5
O16 C36 H36B 109.5
H36A C36 H36B 109.5
O16 C36 H36C 109.5
H36A C36 H36C 109.5
H36B C36 H36C 109.5

loop_
_geom_bond_atom_site_label_1
_geom_bond_atom_site_label_2
_geom_bond_distance
W1 C3 2.164(5)
W1 C4 2.166(4)
W1 C5 2.167(5)
W1 C1 2.169(5)
W1 C7 2.169(5)
W1 C2 2.173(6)
W1 C6 2.174(6)
W1 C8 2.180(5)
Cu1 O8 1.918(3)
Cu1 O7 1.925(3)
Cu1 O3 1.932(3)
Cu1 O4 1.935(3)
Cu1 N1 2.324(4)
Cu2 O6 1.909(3)
Cu2 O1 1.908(3)
Cu2 O5 1.912(3)
Cu2 O2 1.925(3)
Gd1 O12 2.391(3)
Gd1 O10 2.414(3)
Gd1 O9 2.424(3)
Gd1 O11 2.507(4)
Gd1 O3 2.554(3)
Gd1 O7 2.566(3)
Gd1 O2 2.608(3)
Gd1 O6 2.708(3)
Gd1 N9 2.714(4)
Gd1 N10 2.734(4)
N1 C1 1.140(6)
N2 C2 1.127(8)
N3 C3 1.145(7)
N4 C4 1.149(6)
N5 C5 1.146(6)
N6 C6 1.135(7)
N7 C7 1.152(6)
N8 C8 1.122(6)
C9 C10 1.496(7)
C9 H9A 0.9800
C9 H9B 0.9800
C9 H9C 0.9800
C10 O1 1.276(6)
C10 C11 1.404(7)
C11 C12 1.395(7)
C11 H11 0.9500
C12 O2 1.304(6)
C12 C13 1.483(6)
C13 N9 1.347(6)
C13 C14 1.379(7)
C14 C15 1.362(7)
C14 H14 0.9500
C15 C16 1.355(8)
C15 H15 0.9500
C16 C17 1.406(7)
C16 H16 0.9500
C17 N9 1.342(5)
C17 C18 1.498(6)
C18 O3 1.303(5)
C18 C19 1.370(6)
C19 C20 1.401(7)
C19 H19 0.9500
C20 O4 1.263(5)
C20 C21 1.506(6)
C21 H21A 0.9800
C21 H21B 0.9800
C21 H21C 0.9800
C22 C23 1.500(6)
C22 H22A 0.9800
C22 H22B 0.9800
C22 H22C 0.9800
C23 O5 1.268(6)
C23 C24 1.403(7)
C24 C25 1.381(6)
C24 H24 0.9500
C25 O6 1.285(5)
C25 C26 1.491(7)
C26 N10 1.358(6)
C26 C27 1.387(8)
C27 C28 1.371(9)
C27 H27 0.9500
C28 C29 1.396(9)
C28 H28 0.9500
C29 C30 1.375(8)
C29 H29 0.9500
C30 N10 1.341(6)
C30 C31 1.480(7)
C31 O7 1.307(5)
C31 C32 1.369(7)
C32 C33 1.431(6)
C32 H32 0.9500
C33 O8 1.269(5)
C33 C34 1.499(6)
C34 H34A 0.9800
C34 H34B 0.9800
C34 H34C 0.9800
O9 H9D 0.8866
O9 H9E 0.8846
O10 H10A 0.8749
O10 H10B 0.8772
O11 H11A 0.8901
O11 H11B 0.8891
O17 H17A 0.908(13)
O17 H17B 0.902(14)
C35 H35A 0.9800
C35 H35B 0.9800
C35 H35C 0.9800
O13 H13B 0.874(12)
O13 H13A 0.874(14)
O15 H15A 0.8935
O15 H15B 0.8506
O16 C36 1.475(12)
O16 H16A 0.7937
C36 H36A 0.9800
C36 H36B 0.9800
C36 H36C 0.9800
